data_4069040
loop_
_publ_author_name
'Pierce, Glesni A.'
'Vidovic, Dragoslav'
'Kays, Deborah L.'
'Coombs, Natalie D.'
'Thompson, Amber L.'
'Jemmis, Eluvathingal D.'
'De, Susmita'
'Aldridge, Simon'

_publ_section_title
;
 Half-Sandwich Group 8 Borylene Complexes: Synthetic and Structural
 Studies and Oxygen Atom Abstraction Chemistry
;
_journal_issue 10
_journal_name_full Organometallics
_journal_page_first 2947
_journal_paper_doi 10.1021/om801215b
_journal_volume 28
_journal_year 2009
_chemical_formula_moiety 'C19 H27 B1 Cl1 N1 O2 Ru1'
_chemical_formula_sum 'C19 H27 B Cl N O2 Ru'
_chemical_formula_weight 448.76
_chemical_melting_point ?
_space_group_IT_number 14
_symmetry_cell_setting monoclinic
_symmetry_space_group_name_Hall '-P 2ybc'
_symmetry_space_group_name_H-M 'P 1 21/c 1'
_atom_sites_solution_hydrogens geom
_atom_sites_solution_primary direct
_audit_creation_date 07-11-30
_audit_creation_method CRYSTALS_ver_12.85
_cell_angle_alpha 90
_cell_angle_beta 98.7952(7)
_cell_angle_gamma 90
_cell_formula_units_Z 4
_cell_length_a 11.8422(2)
_cell_length_b 11.8546(2)
_cell_length_c 14.4183(2)
_cell_measurement_reflns_used 4743
_cell_measurement_temperature 150
_cell_measurement_theta_max 27
_cell_measurement_theta_min 5
_cell_volume 2000.31(6)
_computing_cell_refinement 'DENZO/SCALEPACK (Otwinowski & Minor, 1997)'
_computing_data_collection 'COLLECT (Nonius, 1997-2001).'
_computing_data_reduction 'DENZO/SCALEPACK (Otwinowski & Minor, 1997)'
_computing_molecular_graphics 'CAMERON (Watkin et al., 1996)'
_computing_publication_material 'CRYSTALS (Betteridge et al., 2003)'
_computing_structure_refinement 'CRYSTALS (Betteridge et al., 2003)'
_computing_structure_solution 'SIR92 (Altomare et al., 1994)'
_diffrn_ambient_temperature 150
_diffrn_measured_fraction_theta_full 0.993
_diffrn_measured_fraction_theta_max 0.993
_diffrn_measurement_device 'Nonius KappaCCD'
_diffrn_measurement_device_type Area
_diffrn_measurement_method \w
_diffrn_radiation_monochromator graphite
_diffrn_radiation_type 'Mo K\a'
_diffrn_radiation_wavelength 0.71073
_diffrn_reflns_av_R_equivalents 0.033
_diffrn_reflns_limit_h_max 15
_diffrn_reflns_limit_h_min -15
_diffrn_reflns_limit_k_max 15
_diffrn_reflns_limit_k_min -15
_diffrn_reflns_limit_l_max 18
_diffrn_reflns_limit_l_min -18
_diffrn_reflns_number 27804
_diffrn_reflns_theta_full 26.944
_diffrn_reflns_theta_max 27.494
_diffrn_reflns_theta_min 5.132
_diffrn_standards_number 0
_exptl_absorpt_coefficient_mu 0.929
_exptl_absorpt_correction_T_max 0.83
_exptl_absorpt_correction_T_min 0.74
_exptl_absorpt_correction_type multi-scan
_exptl_absorpt_process_details 'DENZO/SCALEPACK (Otwinowski & Minor, 1997)'
_exptl_crystal_colour clear_pale_yellow
_exptl_crystal_density_diffrn 1.490
_exptl_crystal_density_meas ?
_exptl_crystal_density_method 'not measured'
_exptl_crystal_description block
_exptl_crystal_F_000 920
_exptl_crystal_size_max 0.43
_exptl_crystal_size_mid 0.39
_exptl_crystal_size_min 0.20
_refine_diff_density_max 0.68
_refine_diff_density_min -0.71
_refine_ls_extinction_method None
_refine_ls_goodness_of_fit_ref 0.9859
_refine_ls_hydrogen_treatment constr
_refine_ls_matrix_type full
_refine_ls_number_parameters 226
_refine_ls_number_reflns 4565
_refine_ls_number_restraints 0
_refine_ls_R_factor_all 0.0312
_refine_ls_R_factor_gt 0.0260
_refine_ls_shift/su_max 0.001929
_refine_ls_structure_factor_coef Fsqd
_refine_ls_weighting_details
;
 Method= Modified Sheldrick 
 w=1/[\s^2^(F^2^) + ( 0.03P)^2^ + 0.71P] 
 ,where P=(max(Fo^2^,0) + 2Fc^2^)/3 
;
_refine_ls_weighting_scheme calc
_refine_ls_wR_factor_all 0.0648
_refine_ls_wR_factor_gt 0.0636
_refine_ls_wR_factor_ref 0.0648
_reflns_limit_h_max 15
_reflns_limit_h_min -15
_reflns_limit_k_max 15
_reflns_limit_k_min 0
_reflns_limit_l_max 18
_reflns_limit_l_min 0
_reflns_number_gt 3984
_reflns_number_total 4565
_reflns_threshold_expression I>2.0\s(I)
_oxford_diffrn_Wilson_B_factor 0.00
_oxford_diffrn_Wilson_scale 0.00
_oxford_refine_ls_r_factor_ref 0.0312
_oxford_refine_ls_scale 0.3563(3)
_oxford_reflns_number_all 4565
_oxford_reflns_threshold_expression_ref I>-3.0\s(I)
_oxford_structure_analysis_title 5622
_cod_data_source_file om801215b_si_001.cif
_cod_data_source_block 2
_cod_depositor_comments
;
The following automatic conversions were performed:

'_chemical_melting_point' value 'not measured' was changed to '?' -
the value is undefined or not given.

'_symmetry_cell_setting' value
'Monoclinic' changed to 'monoclinic' according to
/home/saulius/struct/CIF-dictionaries/cif_core.dic dictionary named
'cif_core.dic' version 2.4.2 from 2011-04-26.

Automatic conversion script
Id: cif_fix_values 1715 2011-07-08 13:25:40Z adriana 

The following automatic conversions were performed:

'_exptl_crystal_density_meas' value 'not measured' was changed to '?'
- the value is perceived as not measured.

Automatic conversion script
Id: cif_fix_values 3008 2015-01-20 13:52:24Z robertas 
;
_cod_original_sg_symbol_H-M 'P 1 21/c 1 '
_cod_original_formula_sum 'C19 H27 B1 Cl1 N1 O2 Ru1'
_cod_database_code 4069040

loop_
_symmetry_equiv_pos_as_xyz
x,y,z
-x,-y,-z
-x,y+1/2,-z+1/2
x,-y+1/2,z+1/2

loop_
_atom_site_label
_atom_site_type_symbol
_atom_site_fract_x
_atom_site_fract_y
_atom_site_fract_z
_atom_site_U_iso_or_equiv
_atom_site_occupancy
_atom_site_adp_type
_atom_site_refinement_flags_posn
Ru1 Ru 0.680534(11) 0.339532(12) 0.855283(9) 0.0187 1.0000 Uani .
C2 C 0.83438(16) 0.30028(16) 0.88123(12) 0.0217 1.0000 Uani .
O3 O 0.92886(11) 0.27344(12) 0.89795(9) 0.0308 1.0000 Uani .
C4 C 0.65555(17) 0.20385(17) 0.79034(14) 0.0285 1.0000 Uani .
O5 O 0.64144(15) 0.12017(13) 0.74998(11) 0.0444 1.0000 Uani .
C6 C 0.58356(18) 0.50281(18) 0.86818(14) 0.0336 1.0000 Uani .
C7 C 0.66102(17) 0.48739(18) 0.95166(14) 0.0325 1.0000 Uani .
C8 C 0.62854(17) 0.3889(2) 0.99733(13) 0.0319 1.0000 Uani .
C9 C 0.53299(18) 0.34201(19) 0.94038(15) 0.0341 1.0000 Uani .
C10 C 0.50515(17) 0.4121(2) 0.85989(14) 0.0337 1.0000 Uani .
B11 B 0.70187(17) 0.41169(17) 0.72293(13) 0.0192 1.0000 Uani .
Cl12 Cl 0.58453(4) 0.37603(4) 0.62930(3) 0.0271 1.0000 Uani .
N13 N 0.78403(12) 0.48740(12) 0.70112(9) 0.0178 1.0000 Uani .
C14 C 0.87578(14) 0.52831(14) 0.77526(12) 0.0187 1.0000 Uani .
C15 C 0.99455(15) 0.48891(16) 0.76042(12) 0.0225 1.0000 Uani .
C16 C 1.08549(16) 0.52605(17) 0.84185(14) 0.0278 1.0000 Uani .
C17 C 1.08150(17) 0.65354(17) 0.85701(15) 0.0286 1.0000 Uani .
C18 C 0.96283(17) 0.69088(17) 0.87236(13) 0.0270 1.0000 Uani .
C19 C 0.87221(16) 0.65615(14) 0.78983(13) 0.0230 1.0000 Uani .
C20 C 0.79257(15) 0.53671(15) 0.60698(11) 0.0189 1.0000 Uani .
C21 C 0.80951(15) 0.44832(15) 0.53297(12) 0.0210 1.0000 Uani .
C22 C 0.83305(15) 0.50692(16) 0.44323(12) 0.0228 1.0000 Uani .
C23 C 0.73750(16) 0.58916(16) 0.40650(12) 0.0251 1.0000 Uani .
C24 C 0.72082(17) 0.67689(16) 0.48127(13) 0.0256 1.0000 Uani .
C25 C 0.69625(16) 0.61923(16) 0.57092(12) 0.0224 1.0000 Uani .
H61 H 0.5828 0.5661 0.8262 0.0421 1.0000 Uiso R
H71 H 0.7233 0.5383 0.9786 0.0377 1.0000 Uiso R
H81 H 0.6669 0.3600 1.0581 0.0371 1.0000 Uiso R
H91 H 0.4909 0.2740 0.9583 0.0434 1.0000 Uiso R
H101 H 0.4373 0.4007 0.8101 0.0419 1.0000 Uiso R
H141 H 0.8628 0.4961 0.8352 0.0211 1.0000 Uiso R
H151 H 1.0101 0.5234 0.7026 0.0254 1.0000 Uiso R
H152 H 0.9943 0.4090 0.7534 0.0254 1.0000 Uiso R
H162 H 1.1609 0.5045 0.8276 0.0323 1.0000 Uiso R
H161 H 1.0716 0.4871 0.9002 0.0318 1.0000 Uiso R
H172 H 1.1374 0.6726 0.9133 0.0318 1.0000 Uiso R
H171 H 1.1016 0.6936 0.8013 0.0317 1.0000 Uiso R
H181 H 0.9587 0.7728 0.8793 0.0345 1.0000 Uiso R
H182 H 0.9407 0.6527 0.9277 0.0337 1.0000 Uiso R
H192 H 0.8923 0.6967 0.7326 0.0278 1.0000 Uiso R
H191 H 0.7961 0.6762 0.8038 0.0276 1.0000 Uiso R
H201 H 0.8642 0.5784 0.6145 0.0216 1.0000 Uiso R
H212 H 0.8728 0.4004 0.5568 0.0267 1.0000 Uiso R
H211 H 0.7419 0.4029 0.5196 0.0267 1.0000 Uiso R
H221 H 0.9031 0.5496 0.4609 0.0277 1.0000 Uiso R
H222 H 0.8398 0.4478 0.3956 0.0270 1.0000 Uiso R
H232 H 0.7553 0.6278 0.3510 0.0298 1.0000 Uiso R
H231 H 0.6667 0.5454 0.3909 0.0304 1.0000 Uiso R
H242 H 0.7935 0.7183 0.4976 0.0291 1.0000 Uiso R
H241 H 0.6583 0.7298 0.4573 0.0294 1.0000 Uiso R
H251 H 0.6911 0.6742 0.6191 0.0276 1.0000 Uiso R
H252 H 0.6254 0.5781 0.5590 0.0276 1.0000 Uiso R

loop_
_atom_site_aniso_label
_atom_site_aniso_U_11
_atom_site_aniso_U_22
_atom_site_aniso_U_33
_atom_site_aniso_U_23
_atom_site_aniso_U_13
_atom_site_aniso_U_12
Ru1 0.01818(9) 0.02104(9) 0.01704(9) 0.00182(5) 0.00294(6) -0.00214(5)
C2 0.0269(10) 0.0206(9) 0.0176(8) 0.0008(7) 0.0033(7) -0.0023(8)
O3 0.0245(7) 0.0346(8) 0.0325(7) 0.0027(6) 0.0026(6) 0.0027(6)
C4 0.0273(10) 0.0285(10) 0.0276(10) 0.0054(8) -0.0020(8) -0.0032(8)
O5 0.0595(11) 0.0260(8) 0.0418(9) -0.0044(7) -0.0108(8) -0.0078(7)
C6 0.0366(11) 0.0321(11) 0.0349(11) 0.0037(9) 0.0145(9) 0.0125(9)
C7 0.0306(10) 0.0347(11) 0.0340(11) -0.0116(9) 0.0109(8) 0.0025(9)
C8 0.0286(10) 0.0486(13) 0.0199(9) 0.0003(9) 0.0088(8) 0.0070(9)
C9 0.0244(10) 0.0481(13) 0.0329(11) 0.0041(9) 0.0145(9) 0.0006(9)
C10 0.0209(10) 0.0508(13) 0.0301(10) 0.0025(9) 0.0058(8) 0.0083(9)
B11 0.0198(9) 0.0205(10) 0.0169(9) -0.0004(7) 0.0012(7) 0.0015(8)
Cl12 0.0231(2) 0.0361(3) 0.0204(2) 0.00210(18) -0.00205(17) -0.00961(19)
N13 0.0189(7) 0.0197(7) 0.0145(7) -0.0002(5) 0.0022(5) -0.0014(6)
C14 0.0179(8) 0.0211(9) 0.0168(8) -0.0019(7) 0.0020(6) -0.0020(7)
C15 0.0200(8) 0.0248(9) 0.0227(9) -0.0021(7) 0.0036(7) 0.0006(7)
C16 0.0181(9) 0.0356(11) 0.0285(10) -0.0021(8) 0.0000(7) -0.0003(8)
C17 0.0212(9) 0.0337(11) 0.0298(10) -0.0046(8) 0.0002(8) -0.0072(8)
C18 0.0280(10) 0.0262(10) 0.0268(10) -0.0084(8) 0.0037(8) -0.0062(8)
C19 0.0218(9) 0.0214(9) 0.0258(9) -0.0049(7) 0.0030(7) -0.0006(7)
C20 0.0195(8) 0.0207(9) 0.0171(8) 0.0020(7) 0.0043(7) -0.0015(7)
C21 0.0240(9) 0.0201(9) 0.0198(8) 0.0010(7) 0.0061(7) 0.0029(7)
C22 0.0251(9) 0.0241(9) 0.0205(9) -0.0007(7) 0.0075(7) 0.0009(7)
C23 0.0283(10) 0.0260(10) 0.0212(9) 0.0047(7) 0.0039(7) 0.0016(8)
C24 0.0289(10) 0.0233(10) 0.0247(10) 0.0056(7) 0.0046(8) 0.0035(8)
C25 0.0254(9) 0.0206(9) 0.0217(9) 0.0008(7) 0.0054(7) 0.0030(7)

loop_
_atom_type_symbol
_atom_type_scat_dispersion_real
_atom_type_scat_dispersion_imag
_atom_type_scat_Cromer_Mann_a1
_atom_type_scat_Cromer_Mann_b1
_atom_type_scat_Cromer_Mann_a2
_atom_type_scat_Cromer_Mann_b2
_atom_type_scat_Cromer_Mann_a3
_atom_type_scat_Cromer_Mann_b3
_atom_type_scat_Cromer_Mann_a4
_atom_type_scat_Cromer_Mann_b4
_atom_type_scat_Cromer_Mann_c
_atom_type_scat_source
C 0.0033 0.0016 2.3100 20.8439 1.0200 10.2075 1.5886 0.5687 0.8650 51.6512 0.2156 'International Tables Vol C 4.2.6.8 and 6.1.1.4'
H 0.0000 0.0000 0.4930 10.5109 0.3229 26.1257 0.1402 3.1424 0.0408 57.7998 0.0030 'International Tables Vol C 4.2.6.8 and 6.1.1.4'
B 0.0013 0.0007 2.0545 23.2185 1.3326 1.0210 1.0979 60.3498 0.7068 0.1403 -0.1932 'International Tables Vol C 4.2.6.8 and 6.1.1.4'
Cl 0.1484 0.1585 11.4604 0.0104 7.1964 1.1662 6.2556 18.5194 1.6455 47.7784 -9.5574 'International Tables Vol C 4.2.6.8 and 6.1.1.4'
N 0.0061 0.0033 12.2126 0.0057 3.1322 9.8933 2.0125 28.9975 1.1663 0.5826 -11.5290 'International Tables Vol C 4.2.6.8 and 6.1.1.4'
O 0.0106 0.0060 3.0485 13.2771 2.2868 5.7011 1.5463 0.3239 0.8670 32.9089 0.2508 'International Tables Vol C 4.2.6.8 and 6.1.1.4'
Ru -1.2594 0.8363 19.2674 0.8085 12.9182 8.4347 4.8634 24.7997 1.5676 94.2928 5.3787 'International Tables Vol C 4.2.6.8 and 6.1.1.4'

loop_
_geom_angle_atom_site_label_1
_geom_angle_atom_site_label_2
_geom_angle_atom_site_label_3
_geom_angle
_geom_angle_publ_flag
C2 Ru1 C4 87.74(8) yes
C2 Ru1 C6 133.43(8) yes
C4 Ru1 C6 137.18(8) yes
C2 Ru1 C7 104.95(8) yes
C4 Ru1 C7 162.08(8) yes
C6 Ru1 C7 36.14(8) yes
C2 Ru1 C8 105.74(7) yes
C4 Ru1 C8 128.56(8) yes
C6 Ru1 C8 60.24(7) yes
C7 Ru1 C8 36.23(8) yes
C2 Ru1 C9 134.49(8) yes
C4 Ru1 C9 101.86(8) yes
C6 Ru1 C9 60.49(8) yes
C7 Ru1 C9 60.22(8) yes
C8 Ru1 C9 35.72(8) yes
C2 Ru1 C10 164.84(8) yes
C4 Ru1 C10 105.54(8) yes
C6 Ru1 C10 36.35(8) yes
C7 Ru1 C10 60.50(8) yes
C8 Ru1 C10 60.32(7) yes
C2 Ru1 B11 91.93(7) yes
C4 Ru1 B11 85.88(8) yes
C6 Ru1 B11 82.11(7) yes
C7 Ru1 B11 105.90(7) yes
C8 Ru1 B11 140.83(8) yes
C9 Ru1 C10 36.56(7) yes
C9 Ru1 B11 132.69(8) yes
C10 Ru1 B11 96.22(7) yes
Ru1 C2 O3 178.35(16) yes
Ru1 C4 O5 179.17(18) yes
Ru1 C6 C7 71.84(11) yes
Ru1 C6 C10 71.28(12) yes
C7 C6 C10 107.88(18) yes
Ru1 C6 H61 124.6 no
C7 C6 H61 125.5 no
C10 C6 H61 126.6 no
Ru1 C7 C6 72.02(11) yes
Ru1 C7 C8 73.12(11) yes
C6 C7 C8 108.37(19) yes
Ru1 C7 H71 125.0 no
C6 C7 H71 127.4 no
C8 C7 H71 124.0 no
Ru1 C8 C7 70.66(10) yes
Ru1 C8 C9 71.41(11) yes
C7 C8 C9 107.73(18) yes
Ru1 C8 H81 123.6 no
C7 C8 H81 125.2 no
C9 C8 H81 127.0 no
Ru1 C9 C8 72.87(11) yes
Ru1 C9 C10 70.77(11) yes
C8 C9 C10 108.07(19) yes
Ru1 C9 H91 125.4 no
C8 C9 H91 123.7 no
C10 C9 H91 128.1 no
Ru1 C10 C9 72.68(11) yes
Ru1 C10 C6 72.37(11) yes
C9 C10 C6 107.92(18) yes
Ru1 C10 H101 124.6 no
C9 C10 H101 124.4 no
C6 C10 H101 127.5 no
Ru1 B11 Cl12 112.64(10) yes
Ru1 B11 N13 129.76(13) yes
Cl12 B11 N13 117.32(13) yes
B11 N13 C14 120.47(14) yes
B11 N13 C20 127.05(14) yes
C14 N13 C20 112.48(13) yes
N13 C14 C15 112.79(14) yes
N13 C14 C19 112.93(14) yes
C15 C14 C19 111.53(15) yes
N13 C14 H141 108.2 no
C15 C14 H141 106.1 no
C19 C14 H141 104.7 no
C14 C15 C16 111.05(14) yes
C14 C15 H151 106.9 no
C16 C15 H151 109.5 no
C14 C15 H152 109.3 no
C16 C15 H152 111.0 no
H151 C15 H152 109.0 no
C15 C16 C17 111.12(16) yes
C15 C16 H162 108.7 no
C17 C16 H162 109.7 no
C15 C16 H161 109.1 no
C17 C16 H161 108.9 no
H162 C16 H161 109.3 no
C16 C17 C18 110.97(16) yes
C16 C17 H172 108.1 no
C18 C17 H172 109.3 no
C16 C17 H171 109.9 no
C18 C17 H171 108.6 no
H172 C17 H171 109.9 no
C17 C18 C19 111.21(15) yes
C17 C18 H181 111.4 no
C19 C18 H181 107.9 no
C17 C18 H182 110.5 no
C19 C18 H182 105.3 no
H181 C18 H182 110.4 no
C18 C19 C14 109.98(15) yes
C18 C19 H192 106.4 no
C14 C19 H192 110.0 no
C18 C19 H191 109.4 no
C14 C19 H191 108.3 no
H192 C19 H191 112.8 no
N13 C20 C21 113.55(14) yes
N13 C20 C25 114.05(13) yes
C21 C20 C25 111.77(14) yes
N13 C20 H201 106.0 no
C21 C20 H201 102.8 no
C25 C20 H201 107.7 no
C20 C21 C22 109.80(14) yes
C20 C21 H212 109.5 no
C22 C21 H212 109.7 no
C20 C21 H211 109.3 no
C22 C21 H211 109.8 no
H212 C21 H211 108.8 no
C21 C22 C23 111.22(14) yes
C21 C22 H221 105.8 no
C23 C22 H221 108.5 no
C21 C22 H222 107.9 no
C23 C22 H222 110.2 no
H221 C22 H222 113.2 no
C22 C23 C24 110.97(15) yes
C22 C23 H232 110.1 no
C24 C23 H232 109.0 no
C22 C23 H231 107.7 no
C24 C23 H231 108.8 no
H232 C23 H231 110.2 no
C23 C24 C25 110.67(15) yes
C23 C24 H242 107.7 no
C25 C24 H242 107.0 no
C23 C24 H241 110.8 no
C25 C24 H241 110.4 no
H242 C24 H241 110.2 no
C20 C25 C24 110.14(14) yes
C20 C25 H251 108.3 no
C24 C25 H251 110.5 no
C20 C25 H252 108.7 no
C24 C25 H252 110.4 no
H251 C25 H252 108.8 no

loop_
_geom_bond_atom_site_label_1
_geom_bond_atom_site_label_2
_geom_bond_distance
_geom_bond_publ_flag
Ru1 C2 1.8621(19) yes
Ru1 C4 1.862(2) yes
Ru1 C6 2.273(2) yes
Ru1 C7 2.2704(19) yes
Ru1 C8 2.3025(18) yes
Ru1 C9 2.2836(19) yes
Ru1 C10 2.2586(19) yes
Ru1 B11 2.1412(19) yes
C2 O3 1.153(2) yes
C4 O5 1.149(3) yes
C6 C7 1.409(3) yes
C6 C10 1.413(3) yes
C6 H61 0.963 no
C7 C8 1.422(3) yes
C7 H71 0.986 no
C8 C9 1.407(3) yes
C8 H81 0.985 no
C9 C10 1.425(3) yes
C9 H91 1.003 no
C10 H101 1.002 no
B11 Cl12 1.833(2) yes
B11 N13 1.394(2) yes
N13 C14 1.484(2) yes
N13 C20 1.495(2) yes
C14 C15 1.528(2) yes
C14 C19 1.531(2) yes
C14 H141 0.978 no
C15 C16 1.531(2) yes
C15 H151 0.971 no
C15 H152 0.953 no
C16 C17 1.529(3) yes
C16 H162 0.981 no
C16 H161 0.995 no
C17 C18 1.522(3) yes
C17 H172 0.991 no
C17 H171 0.992 no
C18 C19 1.532(3) yes
C18 H181 0.979 no
C18 H182 0.987 no
C19 H192 1.014 no
C19 H191 0.982 no
C20 C21 1.530(2) yes
C20 C25 1.532(2) yes
C20 H201 0.974 no
C21 C22 1.531(2) yes
C21 H212 0.961 no
C21 H211 0.960 no
C22 C23 1.526(3) yes
C22 H221 0.972 no
C22 H222 0.993 no
C23 C24 1.532(3) yes
C23 H232 0.973 no
C23 H231 0.982 no
C24 C25 1.529(2) yes
C24 H242 0.988 no
C24 H241 0.991 no
C25 H251 0.962 no
C25 H252 0.963 no

loop_
_geom_hbond_atom_site_label_D
_geom_hbond_atom_site_label_H
_geom_hbond_atom_site_label_A
_geom_hbond_angle_DHA
_geom_hbond_distance_DH
_geom_hbond_distance_HA
_geom_hbond_distance_DA
_geom_hbond_publ_flag
C14 H141 C2 131 0.98 2.45 3.180(3) yes
